data_4501042
loop_
_publ_author_name
'Janssen, Femke F. B. J.'
'Veraart, Laurens P. J.'
'Smits, Jan M. M.'
'de Gelder, Ren\'e'
'Rowan, Alan E.'

_publ_contact_author
;
        Prof.dr. A.E. Rowan
        Radboud University Nijmegen
        Molecular Materials 
        Institute for Molecules and Materials
        Heyendaalseweg 135
        6525 AJ Nijmegen
        The Netherlands
;
_publ_section_title
;
 1. Solvent, Linker, and Anion Effects on the Formation, Connectivity, and
 Topology of Cu(I)/PPh3/N-Donor Ligand Coordination Polymers
;
_journal_issue 10
_journal_name_full 'Crystal Growth &amp; Design'
_journal_page_first 4313
_journal_paper_doi 10.1021/cg2006502
_journal_volume 11
_journal_year 2011
_chemical_formula_sum 'C35 H31 Cl4 Cu F6 N3 P2'
_chemical_formula_weight 874.91
_chemical_name_systematic
;
 ?
;
_space_group_IT_number 14
_symmetry_cell_setting monoclinic
_symmetry_space_group_name_Hall '-P 2ybc'
_symmetry_space_group_name_H-M 'P 1 21/c 1'
_atom_sites_solution_hydrogens geom
_atom_sites_solution_primary direct
_atom_sites_solution_secondary difmap
_audit_creation_date 2006-07-27
_audit_creation_method 'SHELXL, adapted and expanded'
_cell_angle_alpha 90.00
_cell_angle_beta 103.652(6)
_cell_angle_gamma 90.00
_cell_formula_units_Z 4
_cell_length_a 11.1330(14)
_cell_length_b 17.542(2)
_cell_length_c 20.2848(13)
_cell_measurement_reflns_used 646
_cell_measurement_temperature 208(2)
_cell_measurement_theta_max 27.510
_cell_measurement_theta_min 2.070
_cell_volume 3849.6(7)
_computing_data_collection
;
Nonius "Collect" program suite (Nonius, 1999)
;
_computing_data_reduction
;
Nonius "EvalCCD" program suite (Duisenberg, 1998)
;
_computing_molecular_graphics
;
PLATON (Spek, 2003)
;
_computing_structure_refinement 'SHELXL-97 (Sheldrick, 1997)'
_computing_structure_solution
;
DIRDIF (Beurskens et al., 1996),
PATTY (Beurskens et al., 1987)
;
_diffrn_ambient_temperature 208(2)
_diffrn_detector_area_resol_mean 18.4
_diffrn_measured_fraction_theta_full 0.940
_diffrn_measured_fraction_theta_max 0.928
_diffrn_measurement_device 'Nonius KappaCCD'
_diffrn_measurement_method 'area detector \f and \w scan'
_diffrn_radiation_monochromator graphite
_diffrn_radiation_source 'fine-focus sealed tube'
_diffrn_radiation_type MoK\a
_diffrn_radiation_wavelength 0.71083
_diffrn_reflns_av_R_equivalents 0.0342
_diffrn_reflns_av_sigmaI/netI 0.0441
_diffrn_reflns_limit_h_max 14
_diffrn_reflns_limit_h_min -13
_diffrn_reflns_limit_k_max 22
_diffrn_reflns_limit_k_min -22
_diffrn_reflns_limit_l_max 26
_diffrn_reflns_limit_l_min -25
_diffrn_reflns_number 63830
_diffrn_reflns_theta_full 25.00
_diffrn_reflns_theta_max 27.51
_diffrn_reflns_theta_min 2.07
_diffrn_standards_decay_% 0.000
_diffrn_standards_interval_time 0
_diffrn_standards_number 0
_exptl_absorpt_coefficient_mu 0.987
_exptl_absorpt_correction_T_max 0.780
_exptl_absorpt_correction_T_min 0.710
_exptl_absorpt_correction_type multi-scan
_exptl_absorpt_process_details 'SADABS multiscan (Sheldrick, 1996)'
_exptl_crystal_colour 'translucent light yellow'
_exptl_crystal_density_diffrn 1.510
_exptl_crystal_density_method 'not measured'
_exptl_crystal_description 'rough fragment'
_exptl_crystal_F_000 1772
_exptl_crystal_size_max 0.29
_exptl_crystal_size_mid 0.26
_exptl_crystal_size_min 0.25
_refine_diff_density_max 1.994
_refine_diff_density_min -1.030
_refine_diff_density_rms 0.120
_refine_ls_extinction_method none
_refine_ls_goodness_of_fit_all 1.052
_refine_ls_goodness_of_fit_ref 1.052
_refine_ls_hydrogen_treatment constr
_refine_ls_matrix_type full
_refine_ls_number_parameters 460
_refine_ls_number_reflns 8465
_refine_ls_number_restraints 0
_refine_ls_restrained_S_all 1.052
_refine_ls_R_factor_all 0.1461
_refine_ls_R_factor_gt 0.0977
_refine_ls_R_factor_obs 0.0977
_refine_ls_shift/esd_max 0.001
_refine_ls_shift/esd_mean 0.000
_refine_ls_shift/su_max 0.001
_refine_ls_shift/su_mean 0.000
_refine_ls_structure_factor_coef Fsqd
_refine_ls_weighting_details
;
w=1/[\s^2^(Fo^2^)+(0.0927P)^2^+25.0380P] where P=(Fo^2^+2Fc^2^)/3
;
_refine_ls_weighting_scheme calc
_refine_ls_wR_factor_all 0.2588
_refine_ls_wR_factor_gt 0.2284
_refine_ls_wR_factor_obs 0.2284
_refine_ls_wR_factor_ref 0.2588
_reflns_number_gt 5454
_reflns_number_observed 5454
_reflns_number_total 8465
_reflns_observed_criterion >2sigma(I)
_reflns_threshold_expression >2sigma(I)
_cod_data_source_file cg2006502_si_001.cif
_cod_data_source_block LVER13
_cod_depositor_comments
;
The following automatic conversions were performed:
'_publ_contact_autor' tag replaced with '_publ_contact_author'.

Automatic conversion script
Id: cif_correct_tags 1440 2010-10-19 06:21:57Z saulius 

The following automatic conversions were performed:

'_geom_bond_publ_flag' value 'Y' changed to 'y' according to
/home/saulius/struct/CIF-dictionaries/cif_core.dic dictionary named
'cif_core.dic' version 2.4.1 from 2010-06-29 (57
times).

'_geom_angle_publ_flag' value 'Y' changed to 'y' according
to /home/saulius/struct/CIF-dictionaries/cif_core.dic dictionary
named 'cif_core.dic' version 2.4.1 from 2010-06-29 (83 times).

Automatic conversion script
Id: cif_fix_values 1715 2011-07-08 13:25:40Z adriana 
;
_cod_original_cell_volume 3849.5(7)
_cod_original_sg_symbol_H-M 'P 21/c'
_cod_database_code 4501042

loop_
_symmetry_equiv_pos_as_xyz
'x, y, z'
'-x, y+1/2, -z+1/2'
'-x, -y, -z'
'x, -y-1/2, z-1/2'

loop_
_atom_site_label
_atom_site_type_symbol
_atom_site_fract_x
_atom_site_fract_y
_atom_site_fract_z
_atom_site_U_iso_or_equiv
_atom_site_adp_type
_atom_site_occupancy
_atom_site_calc_flag
_atom_site_refinement_flags
Cu1 Cu 0.20482(6) 0.00275(4) 0.27864(3) 0.0281(2) Uani 1 d .
N1 N 0.1032(5) 0.0168(3) 0.1789(2) 0.0339(11) Uani 1 d .
C1 C 0.1359(7) 0.0655(4) 0.1374(3) 0.0461(17) Uani 1 d .
H1 H 0.1881 0.1060 0.1563 0.055 Uiso 1 calc R
C2 C 0.0986(7) 0.0612(4) 0.0680(3) 0.0492(18) Uani 1 d .
H2 H 0.1266 0.0975 0.0410 0.059 Uiso 1 calc R
C3 C 0.0202(6) 0.0038(4) 0.0378(3) 0.0345(13) Uani 1 d .
C4 C -0.0194(6) -0.0454(4) 0.0807(3) 0.0470(17) Uani 1 d .
H4 H -0.0753 -0.0847 0.0632 0.056 Uiso 1 calc R
C5 C 0.0234(6) -0.0369(4) 0.1499(3) 0.0461(17) Uani 1 d .
H5 H -0.0056 -0.0710 0.1784 0.055 Uiso 1 calc R
N2 N 0.3311(5) 0.0903(3) 0.2841(2) 0.0328(11) Uani 1 d .
C6 C 0.3171(6) 0.1577(3) 0.3112(3) 0.0346(13) Uani 1 d .
H6 H 0.2548 0.1627 0.3351 0.041 Uiso 1 calc R
C7 C 0.3880(6) 0.2204(3) 0.3063(3) 0.0349(14) Uani 1 d .
H7 H 0.3763 0.2662 0.3281 0.042 Uiso 1 calc R
C8 C 0.4769(6) 0.2157(3) 0.2691(3) 0.0321(13) Uani 1 d .
C9 C 0.4939(6) 0.1454(4) 0.2414(4) 0.0430(16) Uani 1 d .
H9 H 0.5549 0.1391 0.2168 0.052 Uiso 1 calc R
C10 C 0.4210(6) 0.0854(4) 0.2503(3) 0.0430(16) Uani 1 d .
H10 H 0.4346 0.0381 0.2316 0.052 Uiso 1 calc R
C11 C 0.5512(5) 0.2821(3) 0.2589(3) 0.0300(12) Uani 1 d .
C12 C 0.6012(6) 0.3318(3) 0.3111(3) 0.0345(13) Uani 1 d .
H12 H 0.5872 0.3240 0.3545 0.041 Uiso 1 calc R
C13 C 0.3294(6) -0.1080(3) 0.2004(3) 0.0322(13) Uani 1 d .
H13 H 0.2948 -0.0760 0.1637 0.039 Uiso 1 calc R
N3 N 0.3074(5) -0.0916(3) 0.2611(2) 0.0315(11) Uani 1 d .
C14 C 0.6434(6) 0.3608(4) 0.1885(3) 0.0367(14) Uani 1 d .
H14 H 0.6573 0.3705 0.1454 0.044 Uiso 1 calc R
C15 C 0.5738(6) 0.2982(4) 0.1961(3) 0.0416(15) Uani 1 d .
H15 H 0.5414 0.2665 0.1588 0.050 Uiso 1 calc R
P1 P 0.10688(13) -0.00388(9) 0.36023(7) 0.0277(3) Uani 1 d .
C21A C 0.0263(5) 0.0847(3) 0.3675(3) 0.0326(13) Uani 1 d .
C22A C -0.0550(7) 0.1114(5) 0.3089(4) 0.058(2) Uani 1 d .
H22A H -0.0706 0.0818 0.2692 0.070 Uiso 1 calc R
C23A C -0.1125(8) 0.1807(6) 0.3089(5) 0.070(3) Uani 1 d .
H23A H -0.1699 0.1971 0.2696 0.084 Uiso 1 calc R
C24A C -0.0869(8) 0.2265(5) 0.3656(5) 0.063(2) Uani 1 d .
H24A H -0.1229 0.2751 0.3646 0.075 Uiso 1 calc R
C25A C -0.0079(7) 0.2001(4) 0.4239(5) 0.060(2) Uani 1 d .
H25A H 0.0083 0.2301 0.4633 0.072 Uiso 1 calc R
C26A C 0.0472(6) 0.1303(4) 0.4246(4) 0.0441(16) Uani 1 d .
H26A H 0.1006 0.1130 0.4648 0.053 Uiso 1 calc R
C21B C -0.0109(6) -0.0768(3) 0.3512(3) 0.0330(13) Uani 1 d .
C22B C 0.0013(7) -0.1421(4) 0.3149(4) 0.0463(17) Uani 1 d .
H22B H 0.0669 -0.1456 0.2931 0.056 Uiso 1 calc R
C23B C -0.0808(8) -0.2021(4) 0.3098(4) 0.058(2) Uani 1 d .
H23B H -0.0706 -0.2462 0.2853 0.069 Uiso 1 calc R
C24B C -0.1774(7) -0.1968(5) 0.3410(4) 0.057(2) Uani 1 d .
H24B H -0.2332 -0.2375 0.3380 0.069 Uiso 1 calc R
C25B C -0.1928(7) -0.1324(5) 0.3765(4) 0.0531(19) Uani 1 d .
H25B H -0.2598 -0.1289 0.3972 0.064 Uiso 1 calc R
C26B C -0.1095(6) -0.0721(4) 0.3819(3) 0.0423(16) Uani 1 d .
H26B H -0.1203 -0.0281 0.4065 0.051 Uiso 1 calc R
C21C C 0.2046(5) -0.0212(3) 0.4450(3) 0.0312(13) Uani 1 d .
C22C C 0.1899(7) -0.0832(4) 0.4842(3) 0.0483(17) Uani 1 d .
H22C H 0.1245 -0.1176 0.4687 0.058 Uiso 1 calc R
C23C C 0.2714(8) -0.0948(5) 0.5462(4) 0.066(2) Uani 1 d .
H23C H 0.2618 -0.1374 0.5726 0.080 Uiso 1 calc R
C24C C 0.3668(7) -0.0443(6) 0.5697(4) 0.064(2) Uani 1 d .
H24C H 0.4224 -0.0530 0.6117 0.077 Uiso 1 calc R
C25C C 0.3810(6) 0.0178(5) 0.5326(4) 0.0517(19) Uani 1 d .
H25C H 0.4441 0.0531 0.5497 0.062 Uiso 1 calc R
C26C C 0.3027(6) 0.0293(4) 0.4693(3) 0.0411(15) Uani 1 d .
H26C H 0.3154 0.0710 0.4426 0.049 Uiso 1 calc R
C31 C -0.6447(12) -0.5312(8) 0.3645(11) 0.153(8) Uani 1 d .
H31A H -0.6399 -0.5832 0.3826 0.184 Uiso 1 calc R
H31B H -0.7102 -0.5052 0.3808 0.184 Uiso 1 calc R
Cl1 Cl -0.6897(4) -0.5377(3) 0.2871(3) 0.166(2) Uani 1 d .
Cl2 Cl -0.5101(4) -0.4875(2) 0.40166(17) 0.1328(15) Uani 1 d .
C32 C 0.737(2) 0.1893(13) 1.0492(9) 0.216(12) Uani 1 d .
H32A H 0.6477 0.1803 1.0405 0.259 Uiso 1 calc R
H32B H 0.7493 0.2446 1.0480 0.259 Uiso 1 calc R
Cl3 Cl 0.7880(4) 0.1505(3) 0.98688(16) 0.160(2) Uani 1 d .
Cl4 Cl 0.8023(4) 0.1583(3) 1.12847(17) 0.1523(18) Uani 1 d .
P2 P 0.3549(3) 0.21070(16) 0.99628(13) 0.0790(9) Uani 1 d .
F1 F 0.4556(5) 0.1880(3) 0.9565(3) 0.0819(16) Uani 1 d .
F2 F 0.386(2) 0.2905(4) 0.9988(10) 0.365(14) Uani 1 d .
F3 F 0.4344(11) 0.1931(6) 1.0642(3) 0.187(5) Uani 1 d .
F4 F 0.2670(12) 0.2250(13) 0.9284(6) 0.349(13) Uani 1 d .
F5 F 0.2426(11) 0.2256(6) 1.0316(5) 0.188(5) Uani 1 d .
F6 F 0.3061(9) 0.1290(6) 0.9893(5) 0.174(5) Uani 1 d .

loop_
_atom_site_aniso_label
_atom_site_aniso_U_11
_atom_site_aniso_U_22
_atom_site_aniso_U_33
_atom_site_aniso_U_23
_atom_site_aniso_U_13
_atom_site_aniso_U_12
Cu1 0.0344(4) 0.0291(4) 0.0222(3) -0.0024(3) 0.0094(3) -0.0018(3)
N1 0.038(3) 0.039(3) 0.023(2) -0.0007(19) 0.004(2) 0.004(2)
C1 0.071(5) 0.035(3) 0.024(3) 0.003(2) -0.007(3) -0.006(3)
C2 0.071(5) 0.040(4) 0.029(3) 0.004(3) -0.003(3) -0.010(3)
C3 0.036(3) 0.044(3) 0.021(3) 0.002(2) 0.002(2) 0.010(3)
C4 0.046(4) 0.067(5) 0.027(3) -0.003(3) 0.008(3) -0.017(4)
C5 0.046(4) 0.064(5) 0.029(3) 0.006(3) 0.010(3) -0.017(4)
N2 0.039(3) 0.034(3) 0.025(2) -0.0035(19) 0.007(2) -0.004(2)
C6 0.042(4) 0.033(3) 0.033(3) -0.002(2) 0.018(3) -0.001(3)
C7 0.047(4) 0.026(3) 0.037(3) -0.010(2) 0.019(3) -0.008(3)
C8 0.041(3) 0.030(3) 0.023(3) 0.000(2) 0.004(2) -0.005(3)
C9 0.043(4) 0.042(4) 0.050(4) -0.011(3) 0.023(3) -0.009(3)
C10 0.050(4) 0.034(4) 0.050(4) -0.011(3) 0.021(3) -0.004(3)
C11 0.037(3) 0.026(3) 0.029(3) 0.003(2) 0.012(2) 0.000(2)
C12 0.043(4) 0.034(3) 0.026(3) 0.001(2) 0.007(2) -0.008(3)
C13 0.043(3) 0.030(3) 0.024(3) 0.002(2) 0.008(2) 0.005(3)
N3 0.040(3) 0.028(3) 0.027(3) -0.0001(19) 0.010(2) 0.006(2)
C14 0.049(4) 0.038(3) 0.023(3) -0.001(2) 0.009(3) -0.008(3)
C15 0.055(4) 0.044(4) 0.026(3) -0.008(3) 0.012(3) -0.012(3)
P1 0.0298(8) 0.0311(8) 0.0232(7) -0.0009(6) 0.0078(5) 0.0006(6)
C21A 0.031(3) 0.038(3) 0.030(3) 0.002(2) 0.010(2) -0.004(3)
C22A 0.061(5) 0.070(5) 0.040(4) 0.003(4) 0.006(3) 0.023(4)
C23A 0.068(6) 0.081(6) 0.057(5) 0.021(5) 0.007(4) 0.033(5)
C24A 0.059(5) 0.041(4) 0.093(7) 0.011(4) 0.026(5) 0.018(4)
C25A 0.053(5) 0.046(4) 0.081(6) -0.022(4) 0.015(4) 0.003(4)
C26A 0.037(4) 0.047(4) 0.045(4) -0.011(3) 0.005(3) 0.008(3)
C21B 0.039(3) 0.034(3) 0.026(3) 0.001(2) 0.009(2) -0.007(3)
C22B 0.051(4) 0.042(4) 0.051(4) -0.012(3) 0.023(3) -0.011(3)
C23B 0.068(5) 0.048(4) 0.062(5) -0.021(4) 0.024(4) -0.019(4)
C24B 0.057(5) 0.060(5) 0.056(5) -0.010(4) 0.015(4) -0.027(4)
C25B 0.044(4) 0.065(5) 0.056(5) -0.008(4) 0.025(3) -0.018(4)
C26B 0.043(4) 0.053(4) 0.035(3) -0.010(3) 0.019(3) -0.007(3)
C21C 0.033(3) 0.037(3) 0.026(3) -0.001(2) 0.012(2) 0.008(2)
C22C 0.052(4) 0.048(4) 0.041(4) 0.015(3) 0.004(3) 0.001(3)
C23C 0.063(5) 0.078(6) 0.053(5) 0.033(4) 0.004(4) 0.003(5)
C24C 0.048(5) 0.100(7) 0.037(4) 0.013(4) -0.004(3) 0.017(5)
C25C 0.033(4) 0.077(6) 0.041(4) -0.006(3) 0.000(3) 0.002(3)
C26C 0.029(3) 0.054(4) 0.038(4) -0.001(3) 0.003(3) -0.001(3)
C31 0.070(8) 0.074(8) 0.30(3) 0.006(12) 0.015(11) -0.014(7)
Cl1 0.120(3) 0.153(4) 0.202(5) -0.005(4) -0.007(3) -0.009(3)
Cl2 0.197(4) 0.134(3) 0.076(2) -0.0154(18) 0.048(2) -0.062(3)
C32 0.29(3) 0.26(2) 0.140(15) 0.077(15) 0.129(16) 0.18(2)
Cl3 0.130(3) 0.288(6) 0.0615(18) 0.023(2) 0.0210(18) 0.098(3)
Cl4 0.134(3) 0.244(5) 0.066(2) -0.019(2) -0.0022(19) 0.018(3)
P2 0.115(2) 0.0768(17) 0.0576(14) 0.0210(12) 0.0440(14) 0.0467(16)
F1 0.062(3) 0.114(4) 0.075(4) -0.016(3) 0.027(3) 0.008(3)
F2 0.75(4) 0.036(4) 0.49(3) -0.021(8) 0.50(3) -0.030(10)
F3 0.267(12) 0.205(9) 0.048(4) -0.004(5) -0.048(5) -0.035(9)
F4 0.218(11) 0.69(3) 0.192(11) 0.278(17) 0.148(10) 0.322(18)
F5 0.266(12) 0.182(9) 0.173(9) 0.039(7) 0.164(9) 0.090(8)
F6 0.179(8) 0.191(9) 0.191(9) -0.115(7) 0.121(7) -0.109(7)

loop_
_atom_type_symbol
_atom_type_description
_atom_type_scat_dispersion_real
_atom_type_scat_dispersion_imag
_atom_type_scat_source
C C 0.0033 0.0016 'International Tables Vol C Tables 4.2.6.8 and 6.1.1.4'
H H 0.0000 0.0000 'International Tables Vol C Tables 4.2.6.8 and 6.1.1.4'
N N 0.0061 0.0033 'International Tables Vol C Tables 4.2.6.8 and 6.1.1.4'
P P 0.1023 0.0942 'International Tables Vol C Tables 4.2.6.8 and 6.1.1.4'
F F 0.0171 0.0103 'International Tables Vol C Tables 4.2.6.8 and 6.1.1.4'
Cu Cu 0.3201 1.2651 'International Tables Vol C Tables 4.2.6.8 and 6.1.1.4'
Cl Cl 0.1484 0.1585 'International Tables Vol C Tables 4.2.6.8 and 6.1.1.4'

loop_
_geom_angle_atom_site_label_1
_geom_angle_atom_site_label_2
_geom_angle_atom_site_label_3
_geom_angle
_geom_angle_site_symmetry_1
_geom_angle_site_symmetry_3
_geom_angle_publ_flag
N2 Cu1 N1 99.82(19) . . y
N2 Cu1 N3 101.8(2) . . y
N1 Cu1 N3 96.98(19) . . y
N2 Cu1 P1 116.93(14) . . y
N1 Cu1 P1 119.11(15) . . y
N3 Cu1 P1 118.47(14) . . y
C1 N1 C5 115.7(5) . . y
C1 N1 Cu1 122.1(4) . . y
C5 N1 Cu1 119.8(4) . . y
N1 C1 C2 124.1(6) . . y
C1 C2 C3 120.2(6) . . y
C4 C3 C2 116.3(6) . . y
C4 C3 C3 122.0(7) . 3 y
C2 C3 C3 121.7(7) . 3 y
C3 C4 C5 119.4(6) . . y
N1 C5 C4 124.1(6) . . y
C6 N2 C10 116.2(5) . . y
C6 N2 Cu1 122.5(4) . . y
C10 N2 Cu1 120.4(4) . . y
N2 C6 C7 123.9(6) . . y
C6 C7 C8 119.4(5) . . y
C7 C8 C9 117.3(5) . . y
C7 C8 C11 121.9(5) . . y
C9 C8 C11 120.8(6) . . y
C10 C9 C8 119.3(6) . . y
N2 C10 C9 123.8(6) . . y
C12 C11 C15 116.6(5) . . y
C12 C11 C8 122.0(5) . . y
C15 C11 C8 121.4(5) . . y
C13 C12 C11 120.0(5) 2_655 . y
N3 C13 C12 123.9(5) . 2_645 y
C14 N3 C13 115.9(5) 2_645 . y
C14 N3 Cu1 120.6(4) 2_645 . y
C13 N3 Cu1 123.5(4) . . y
N3 C14 C15 123.7(6) 2_655 . y
C14 C15 C11 119.8(6) . . y
C21B P1 C21A 104.6(3) . . y
C21B P1 C21C 103.5(3) . . y
C21A P1 C21C 105.1(3) . . y
C21B P1 Cu1 116.1(2) . . y
C21A P1 Cu1 111.07(19) . . y
C21C P1 Cu1 115.28(19) . . y
C26A C21A C22A 117.9(6) . . y
C26A C21A P1 125.0(5) . . y
C22A C21A P1 116.8(5) . . y
C23A C22A C21A 120.4(7) . . y
C22A C23A C24A 120.7(8) . . y
C25A C24A C23A 119.0(7) . . y
C26A C25A C24A 120.3(7) . . y
C25A C26A C21A 121.5(7) . . y
C22B C21B C26B 118.4(6) . . y
C22B C21B P1 118.5(5) . . y
C26B C21B P1 123.0(5) . . y
C23B C22B C21B 121.5(7) . . y
C24B C23B C22B 119.3(7) . . y
C25B C24B C23B 120.4(7) . . y
C24B C25B C26B 120.2(7) . . y
C21B C26B C25B 120.1(6) . . y
C22C C21C C26C 119.0(6) . . y
C22C C21C P1 123.1(5) . . y
C26C C21C P1 117.8(5) . . y
C21C C22C C23C 119.9(7) . . y
C24C C23C C22C 120.4(7) . . y
C25C C24C C23C 120.4(7) . . y
C24C C25C C26C 120.2(7) . . y
C25C C26C C21C 120.0(7) . . y
Cl1 C31 Cl2 122.0(12) . . y
Cl3 C32 Cl4 116.5(10) . . y
F2 P2 F3 94.8(11) . . y
F2 P2 F4 88.3(11) . . y
F3 P2 F4 175.9(9) . . y
F2 P2 F6 173.2(11) . . y
F3 P2 F6 90.7(6) . . y
F4 P2 F6 86.0(10) . . y
F2 P2 F1 93.8(6) . . y
F3 P2 F1 94.7(5) . . y
F4 P2 F1 87.8(4) . . y
F6 P2 F1 89.8(4) . . y
F2 P2 F5 92.0(7) . . y
F3 P2 F5 88.6(6) . . y
F4 P2 F5 88.6(5) . . y
F6 P2 F5 84.1(5) . . y
F1 P2 F5 173.0(6) . . y

loop_
_geom_bond_atom_site_label_1
_geom_bond_atom_site_label_2
_geom_bond_distance
_geom_bond_site_symmetry_2
_geom_bond_publ_flag
Cu1 N2 2.067(5) . y
Cu1 N1 2.086(5) . y
Cu1 N3 2.088(5) . y
Cu1 P1 2.1894(15) . y
N1 C1 1.310(8) . y
N1 C5 1.332(8) . y
C1 C2 1.373(9) . y
C2 C3 1.377(9) . y
C3 C4 1.372(9) . y
C3 C3 1.499(11) 3 y
C4 C5 1.380(9) . y
N2 C6 1.329(7) . y
N2 C10 1.343(8) . y
C6 C7 1.372(8) . y
C7 C8 1.381(8) . y
C8 C9 1.387(9) . y
C8 C11 1.471(8) . y
C9 C10 1.366(9) . y
C11 C12 1.382(8) . y
C11 C15 1.385(8) . y
C12 C13 1.362(8) 2_655 y
C13 N3 1.342(7) . y
C13 C12 1.362(8) 2_645 y
N3 C14 1.334(7) 2_645 y
C14 N3 1.334(7) 2_655 y
C14 C15 1.373(9) . y
P1 C21B 1.809(6) . y
P1 C21A 1.818(6) . y
P1 C21C 1.830(6) . y
C21A C26A 1.380(9) . y
C21A C22A 1.394(9) . y
C22A C23A 1.374(11) . y
C23A C24A 1.377(12) . y
C24A C25A 1.377(12) . y
C25A C26A 1.368(10) . y
C21B C22B 1.387(9) . y
C21B C26B 1.387(9) . y
C22B C23B 1.383(10) . y
C23B C24B 1.373(11) . y
C24B C25B 1.372(11) . y
C25B C26B 1.394(10) . y
C21C C22C 1.381(9) . y
C21C C26C 1.402(9) . y
C22C C23C 1.382(10) . y
C23C C24C 1.379(12) . y
C24C C25C 1.354(12) . y
C25C C26C 1.386(9) . y
C31 Cl1 1.53(2) . y
C31 Cl2 1.694(14) . y
C32 Cl3 1.652(15) . y
C32 Cl4 1.690(17) . y
P2 F2 1.441(9) . y
P2 F3 1.485(7) . y
P2 F4 1.510(12) . y
P2 F6 1.527(9) . y
P2 F1 1.579(5) . y
P2 F5 1.603(8) . y
